data_2224378
loop_
_publ_author_name
'Yan, Biao'
'Ma, Hai-Xia'
'Hu, Yin'
'Guan, Yu-Lei'
'Song, Ji-Rong'

_publ_section_title
;
 1-(2,4-Dinitrophenyl)-3,3-dinitroazetidine
;
_journal_coeditor_code NG2691
_journal_issue 12
_journal_name_full 'Acta Crystallographica Section E'
_journal_page_first o3215
_journal_paper_doi 10.1107/S1600536809049861
_journal_volume 65
_journal_year 2009
_chemical_formula_iupac 'C9 H7 N5 O8'
_chemical_formula_moiety 'C9 H7 N5 O8'
_chemical_formula_sum 'C9 H7 N5 O8'
_chemical_formula_weight 313.20
_chemical_name_systematic
;
1-(2,4-Dinitrophenyl)-3,3-dinitroazetidine
;
_space_group_IT_number 14
_symmetry_cell_setting monoclinic
_symmetry_space_group_name_Hall '-P 2yn'
_symmetry_space_group_name_H-M 'P 1 21/n 1'
_atom_sites_solution_hydrogens geom
_atom_sites_solution_primary direct
_atom_sites_solution_secondary difmap
_audit_creation_method SHELXL-97
_cell_angle_alpha 90.00
_cell_angle_beta 104.681(4)
_cell_angle_gamma 90.00
_cell_formula_units_Z 4
_cell_length_a 8.113(2)
_cell_length_b 10.676(3)
_cell_length_c 14.398(4)
_cell_measurement_reflns_used 1904
_cell_measurement_temperature 293(2)
_cell_measurement_theta_max 25.99
_cell_measurement_theta_min 2.40
_cell_volume 1206.4(6)
_computing_cell_refinement 'SAINT (Bruker, 2003)'
_computing_data_collection 'SMART (Bruker, 2003)'
_computing_data_reduction 'SAINT (Bruker, 2003)'
_computing_molecular_graphics 'SHELXTL (Sheldrick, 2008)'
_computing_publication_material 'SHELXTL (Sheldrick, 2008)'
_computing_structure_refinement 'SHELXL97 (Sheldrick, 2008)'
_computing_structure_solution 'SHELX-97 (Sheldrick, 2008)'
_diffrn_ambient_temperature 293(2)
_diffrn_measured_fraction_theta_full 0.997
_diffrn_measured_fraction_theta_max 0.997
_diffrn_measurement_device_type 'Bruker APEXII'
_diffrn_measurement_method '\f and \w scans'
_diffrn_radiation_monochromator graphite
_diffrn_radiation_source 'fine-focus sealed tube'
_diffrn_radiation_type MoK\a
_diffrn_radiation_wavelength 0.71073
_diffrn_reflns_av_R_equivalents 0.0194
_diffrn_reflns_av_sigmaI/netI 0.0269
_diffrn_reflns_limit_h_max 9
_diffrn_reflns_limit_h_min -9
_diffrn_reflns_limit_k_max 12
_diffrn_reflns_limit_k_min -11
_diffrn_reflns_limit_l_max 17
_diffrn_reflns_limit_l_min -17
_diffrn_reflns_number 5860
_diffrn_reflns_theta_full 25.10
_diffrn_reflns_theta_max 25.10
_diffrn_reflns_theta_min 2.40
_diffrn_standards_decay_% 0
_diffrn_standards_interval_count 0
_diffrn_standards_interval_time 0
_diffrn_standards_number 0
_exptl_absorpt_coefficient_mu 0.154
_exptl_absorpt_correction_type none
_exptl_crystal_colour yellow
_exptl_crystal_density_diffrn 1.724
_exptl_crystal_density_method 'not measured'
_exptl_crystal_description block
_exptl_crystal_F_000 640
_exptl_crystal_size_max 0.31
_exptl_crystal_size_mid 0.26
_exptl_crystal_size_min 0.20
_refine_diff_density_max 0.212
_refine_diff_density_min -0.213
_refine_ls_extinction_method none
_refine_ls_goodness_of_fit_ref 1.201
_refine_ls_hydrogen_treatment constr
_refine_ls_matrix_type full
_refine_ls_number_parameters 199
_refine_ls_number_reflns 2140
_refine_ls_number_restraints 0
_refine_ls_restrained_S_all 1.201
_refine_ls_R_factor_all 0.0484
_refine_ls_R_factor_gt 0.0383
_refine_ls_shift/su_max 0.028
_refine_ls_shift/su_mean 0.006
_refine_ls_structure_factor_coef Fsqd
_refine_ls_weighting_details 'calc w=1/[\s^2^(Fo^2^)+(0.0630P)^2^+0.0921P] where P=(Fo^2^+2Fc^2^)/3'
_refine_ls_weighting_scheme calc
_refine_ls_wR_factor_gt 0.1130
_refine_ls_wR_factor_ref 0.1177
_reflns_number_gt 1670
_reflns_number_total 2140
_reflns_threshold_expression I>2sigma(I)
_cod_data_source_file ng2691.cif
_cod_data_source_block I
_cod_depositor_comments
;
The following automatic conversions were performed:
'_exptl_absorpt_correction_type' value 'None' changed to 'none' according
to '/home/saulius/struct/CIF-dictionaries/cif_core.dic' dictionary named
'cif_core.dic' version 2.4.1 from 2010-06-29.

Automatic conversion script
Id: cif_fix_enum 1527 2010-12-29 10:47:43Z saulius 

The following automatic conversions were performed:

'_exptl_absorpt_correction_type' value 'None' changed to 'none'
according to /home/saulius/struct/CIF-dictionaries/cif_core.dic
dictionary named 'cif_core.dic' version 2.4.1 from 2010-06-29.

Automatic conversion script
Id: cif_fix_values 1715 2011-07-08 13:25:40Z adriana 
;
_cod_original_cell_volume 1206.3(6)
_cod_original_sg_symbol_H-M 'P 21/n'
_cod_database_code 2224378
_cod_database_fobs_code 2224378

loop_
_symmetry_equiv_pos_as_xyz
'x, y, z'
'-x+1/2, y+1/2, -z+1/2'
'-x, -y, -z'
'x-1/2, -y-1/2, z-1/2'

loop_
_atom_site_type_symbol
_atom_site_label
_atom_site_fract_x
_atom_site_fract_y
_atom_site_fract_z
_atom_site_U_iso_or_equiv
_atom_site_adp_type
_atom_site_calc_flag
_atom_site_refinement_flags
_atom_site_occupancy
_atom_site_disorder_assembly
_atom_site_disorder_group
O O2 0.56725(18) 0.14099(15) 0.95776(10) 0.0576(4) Uani d . 1 . .
N N1 0.06769(18) 0.16834(14) 0.89752(10) 0.0360(4) Uani d . 1 . .
C C4 -0.0303(2) 0.25527(16) 0.92696(11) 0.0324(4) Uani d . 1 . .
O O8 -0.18514(19) 0.22095(15) 0.72839(10) 0.0566(4) Uani d . 1 . .
N N2 0.4618(2) 0.14859(15) 0.88135(11) 0.0419(4) Uani d . 1 . .
C C9 -0.1501(2) 0.33688(17) 0.86745(11) 0.0334(4) Uani d . 1 . .
N N3 0.3038(2) -0.04265(16) 0.84420(11) 0.0435(4) Uani d . 1 . .
N N5 -0.20374(19) 0.32296(17) 0.76316(11) 0.0429(4) Uani d . 1 . .
C C1 0.1375(2) 0.16202(18) 0.81278(12) 0.0376(4) Uani d . 1 . .
H H1A 0.1660 0.2430 0.7906 0.045 Uiso calc R 1 . .
H H1B 0.0689 0.1131 0.7602 0.045 Uiso calc R 1 . .
C C3 0.2168(2) 0.10713(18) 0.96128(12) 0.0384(4) Uani d . 1 . .
H H3B 0.1908 0.0288 0.9886 0.046 Uiso calc R 1 . .
H H3A 0.2834 0.1618 1.0105 0.046 Uiso calc R 1 . .
N N4 -0.2936(2) 0.53426(18) 1.04331(15) 0.0556(5) Uani d . 1 . .
C C7 -0.2070(2) 0.43720(19) 1.00353(13) 0.0411(5) Uani d . 1 . .
O O3 0.4390(2) -0.07976(16) 0.83333(12) 0.0679(5) Uani d . 1 . .
C C6 -0.0999(2) 0.35558(19) 1.06406(13) 0.0441(5) Uani d . 1 . .
H H6 -0.0866 0.3606 1.1300 0.053 Uiso calc R 1 . .
C C2 0.2905(2) 0.09108(16) 0.87430(12) 0.0340(4) Uani d . 1 . .
C C8 -0.2340(2) 0.42800(18) 0.90514(13) 0.0388(4) Uani d . 1 . .
H H8 -0.3082 0.4828 0.8648 0.047 Uiso calc R 1 . .
O O1 0.4830(2) 0.19814(17) 0.80972(11) 0.0655(5) Uani d . 1 . .
O O7 -0.2721(2) 0.41195(17) 0.71504(11) 0.0671(5) Uani d . 1 . .
O O6 -0.3804(2) 0.61021(15) 0.98923(15) 0.0718(5) Uani d . 1 . .
O O4 0.1762(2) -0.10369(15) 0.83337(12) 0.0678(5) Uani d . 1 . .
C C5 -0.0131(2) 0.26685(19) 1.02664(12) 0.0407(5) Uani d . 1 . .
H H5 0.0596 0.2125 1.0683 0.049 Uiso calc R 1 . .
O O5 -0.2740(3) 0.5369(2) 1.13090(13) 0.0877(7) Uani d . 1 . .

loop_
_atom_site_aniso_label
_atom_site_aniso_U_11
_atom_site_aniso_U_22
_atom_site_aniso_U_33
_atom_site_aniso_U_12
_atom_site_aniso_U_13
_atom_site_aniso_U_23
O2 0.0396(8) 0.0687(11) 0.0560(9) -0.0018(7) -0.0034(7) 0.0035(7)
N1 0.0336(8) 0.0430(9) 0.0315(7) 0.0082(7) 0.0083(6) 0.0019(6)
C4 0.0289(9) 0.0349(10) 0.0344(9) -0.0039(7) 0.0098(7) -0.0011(7)
O8 0.0486(9) 0.0709(11) 0.0446(8) 0.0096(8) 0.0012(6) -0.0167(7)
N2 0.0366(9) 0.0427(9) 0.0457(9) 0.0007(7) 0.0092(7) 0.0018(7)
C9 0.0295(9) 0.0389(10) 0.0311(8) -0.0015(8) 0.0062(7) -0.0005(7)
N3 0.0490(10) 0.0384(9) 0.0433(9) 0.0025(8) 0.0123(7) -0.0007(7)
N5 0.0306(8) 0.0574(11) 0.0387(9) 0.0037(8) 0.0050(7) 0.0027(8)
C1 0.0342(10) 0.0451(11) 0.0338(9) 0.0067(8) 0.0089(7) 0.0017(8)
C3 0.0375(10) 0.0404(11) 0.0364(9) 0.0059(8) 0.0075(7) 0.0039(8)
N4 0.0443(10) 0.0497(12) 0.0779(13) -0.0058(9) 0.0253(9) -0.0222(10)
C7 0.0352(10) 0.0414(11) 0.0497(11) -0.0052(8) 0.0164(8) -0.0131(9)
O3 0.0609(10) 0.0625(11) 0.0811(11) 0.0189(8) 0.0196(8) -0.0179(8)
C6 0.0430(11) 0.0556(13) 0.0356(9) -0.0058(9) 0.0135(8) -0.0069(9)
C2 0.0320(9) 0.0330(10) 0.0359(9) 0.0019(7) 0.0068(7) 0.0003(7)
C8 0.0309(9) 0.0364(10) 0.0483(10) -0.0013(8) 0.0086(8) 0.0015(8)
O1 0.0474(9) 0.0908(13) 0.0596(9) -0.0145(8) 0.0159(7) 0.0171(8)
O7 0.0700(11) 0.0777(12) 0.0478(8) 0.0224(9) 0.0043(7) 0.0165(8)
O6 0.0689(11) 0.0460(10) 0.1116(14) 0.0094(9) 0.0432(10) -0.0049(10)
O4 0.0725(11) 0.0498(10) 0.0845(11) -0.0217(8) 0.0263(9) -0.0118(8)
C5 0.0397(10) 0.0480(12) 0.0339(10) 0.0030(9) 0.0083(8) 0.0032(8)
O5 0.0877(13) 0.1094(16) 0.0693(11) 0.0103(11) 0.0260(10) -0.0450(11)

loop_
_atom_type_symbol
_atom_type_description
_atom_type_scat_dispersion_real
_atom_type_scat_dispersion_imag
_atom_type_scat_source
C C 0.0033 0.0016 'International Tables Vol C Tables 4.2.6.8 and 6.1.1.4'
H H 0.0000 0.0000 'International Tables Vol C Tables 4.2.6.8 and 6.1.1.4'
N N 0.0061 0.0033 'International Tables Vol C Tables 4.2.6.8 and 6.1.1.4'
O O 0.0106 0.0060 'International Tables Vol C Tables 4.2.6.8 and 6.1.1.4'

loop_
_geom_angle_atom_site_label_1
_geom_angle_atom_site_label_2
_geom_angle_atom_site_label_3
_geom_angle_site_symmetry_1
_geom_angle_site_symmetry_3
_geom_angle
_geom_angle_publ_flag
C4 N1 C1 . . 132.01(15) ?
C4 N1 C3 . . 124.20(14) ?
C1 N1 C3 . . 93.91(13) ?
N1 C4 C5 . . 117.53(15) ?
N1 C4 C9 . . 126.61(15) ?
C5 C4 C9 . . 115.86(16) ?
O1 N2 O2 . . 125.62(17) ?
O1 N2 C2 . . 116.82(15) ?
O2 N2 C2 . . 117.57(16) ?
C8 C9 C4 . . 121.83(16) ?
C8 C9 N5 . . 115.41(15) ?
C4 C9 N5 . . 122.54(16) ?
O4 N3 O3 . . 125.76(19) ?
O4 N3 C2 . . 115.52(16) ?
O3 N3 C2 . . 118.72(17) ?
O7 N5 O8 . . 123.01(16) ?
O7 N5 C9 . . 118.51(17) ?
O8 N5 C9 . . 118.39(15) ?
N1 C1 C2 . . 88.22(12) ?
N1 C1 H1A . . 113.9 ?
C2 C1 H1A . . 113.9 ?
N1 C1 H1B . . 113.9 ?
C2 C1 H1B . . 113.9 ?
H1A C1 H1B . . 111.1 ?
N1 C3 C2 . . 88.23(12) ?
N1 C3 H3B . . 113.9 ?
C2 C3 H3B . . 113.9 ?
N1 C3 H3A . . 113.9 ?
C2 C3 H3A . . 113.9 ?
H3B C3 H3A . . 111.1 ?
O6 N4 O5 . . 122.96(19) ?
O6 N4 C7 . . 118.91(19) ?
O5 N4 C7 . . 118.1(2) ?
C6 C7 C8 . . 121.05(18) ?
C6 C7 N4 . . 119.64(18) ?
C8 C7 N4 . . 119.31(18) ?
C5 C6 C7 . . 119.63(17) ?
C5 C6 H6 . . 120.2 ?
C7 C6 H6 . . 120.2 ?
N2 C2 N3 . . 105.99(14) ?
N2 C2 C3 . . 116.55(14) ?
N3 C2 C3 . . 114.47(15) ?
N2 C2 C1 . . 116.00(15) ?
N3 C2 C1 . . 114.20(14) ?
C3 C2 C1 . . 89.46(13) ?
C9 C8 C7 . . 119.30(17) ?
C9 C8 H8 . . 120.3 ?
C7 C8 H8 . . 120.4 ?
C6 C5 C4 . . 122.15(17) ?
C6 C5 H5 . . 118.9 ?
C4 C5 H5 . . 118.9 ?

loop_
_geom_bond_atom_site_label_1
_geom_bond_atom_site_label_2
_geom_bond_site_symmetry_2
_geom_bond_distance
_geom_bond_publ_flag
O2 N2 . 1.2133(19) ?
N1 C4 . 1.358(2) ?
N1 C1 . 1.471(2) ?
N1 C3 . 1.473(2) ?
C4 C5 . 1.412(2) ?
C4 C9 . 1.420(2) ?
O8 N5 . 1.224(2) ?
N2 O1 . 1.209(2) ?
N2 C2 . 1.499(2) ?
C9 C8 . 1.375(3) ?
C9 N5 . 1.461(2) ?
N3 O4 . 1.199(2) ?
N3 O3 . 1.213(2) ?
N3 C2 . 1.504(2) ?
N5 O7 . 1.223(2) ?
C1 C2 . 1.530(2) ?
C1 H1A . 0.9700 ?
C1 H1B . 0.9700 ?
C3 C2 . 1.528(3) ?
C3 H3B . 0.9700 ?
C3 H3A . 0.9700 ?
N4 O6 . 1.217(2) ?
N4 O5 . 1.231(2) ?
N4 C7 . 1.449(3) ?
C7 C6 . 1.375(3) ?
C7 C8 . 1.381(3) ?
C6 C5 . 1.370(3) ?
C6 H6 . 0.9300 ?
C8 H8 . 0.9300 ?
C5 H5 . 0.9300 ?

loop_
_geom_torsion_atom_site_label_1
_geom_torsion_atom_site_label_2
_geom_torsion_atom_site_label_3
_geom_torsion_atom_site_label_4
_geom_torsion_site_symmetry_1
_geom_torsion_site_symmetry_2
_geom_torsion_site_symmetry_3
_geom_torsion_site_symmetry_4
_geom_torsion
_geom_torsion_publ_flag
C1 N1 C4 C5 . . . . -151.31(18) ?
C3 N1 C4 C5 . . . . -15.0(3) ?
C1 N1 C4 C9 . . . . 28.7(3) ?
C3 N1 C4 C9 . . . . 165.05(17) ?
N1 C4 C9 C8 . . . . -175.18(17) ?
C5 C4 C9 C8 . . . . 4.9(3) ?
N1 C4 C9 N5 . . . . 10.4(3) ?
C5 C4 C9 N5 . . . . -169.55(16) ?
C8 C9 N5 O7 . . . . 23.2(2) ?
C4 C9 N5 O7 . . . . -162.06(18) ?
C8 C9 N5 O8 . . . . -153.55(17) ?
C4 C9 N5 O8 . . . . 21.2(2) ?
C4 N1 C1 C2 . . . . 148.25(19) ?
C3 N1 C1 C2 . . . . 3.19(14) ?
C4 N1 C3 C2 . . . . -152.23(17) ?
C1 N1 C3 C2 . . . . -3.19(14) ?
O6 N4 C7 C6 . . . . 175.89(19) ?
O5 N4 C7 C6 . . . . -3.2(3) ?
O6 N4 C7 C8 . . . . -4.3(3) ?
O5 N4 C7 C8 . . . . 176.56(19) ?
C8 C7 C6 C5 . . . . 2.7(3) ?
N4 C7 C6 C5 . . . . -177.53(18) ?
O1 N2 C2 N3 . . . . 90.61(19) ?
O2 N2 C2 N3 . . . . -88.97(19) ?
O1 N2 C2 C3 . . . . -140.71(18) ?
O2 N2 C2 C3 . . . . 39.7(2) ?
O1 N2 C2 C1 . . . . -37.3(2) ?
O2 N2 C2 C1 . . . . 143.13(16) ?
O4 N3 C2 N2 . . . . -178.93(15) ?
O3 N3 C2 N2 . . . . 1.3(2) ?
O4 N3 C2 C3 . . . . 51.2(2) ?
O3 N3 C2 C3 . . . . -128.56(18) ?
O4 N3 C2 C1 . . . . -50.0(2) ?
O3 N3 C2 C1 . . . . 130.29(18) ?
N1 C3 C2 N2 . . . . 122.10(16) ?
N1 C3 C2 N3 . . . . -113.44(15) ?
N1 C3 C2 C1 . . . . 3.06(14) ?
N1 C1 C2 N2 . . . . -122.59(15) ?
N1 C1 C2 N3 . . . . 113.68(16) ?
N1 C1 C2 C3 . . . . -3.07(14) ?
C4 C9 C8 C7 . . . . -2.9(3) ?
N5 C9 C8 C7 . . . . 171.93(16) ?
C6 C7 C8 C9 . . . . -1.1(3) ?
N4 C7 C8 C9 . . . . 179.16(17) ?
C7 C6 C5 C4 . . . . -0.4(3) ?
N1 C4 C5 C6 . . . . 176.83(18) ?
C9 C4 C5 C6 . . . . -3.2(3) ?

loop_
_cod_related_entry_id
_cod_related_entry_database
_cod_related_entry_code
1 ChemSpider 24743955
